data_7706318
loop_
_publ_author_name
'Zhou, Daniel Y.'
'Miura-Akagi, Preston M'
'McCarty, Sierra M.'
'Guiles, Celeste H.'
'O'Donnell, Timothy J'
'Yoshida, Wesley Y.'
'Krause, Colleen E.'
'Rheingold, Arnold L.'
'Hughes, Russell P.'
'Cain, Matthew F.'

_publ_section_title
;
 P-Alkynyl functionalized benzazaphospholes as transmetalating agents.
;
_journal_issue 2
_journal_name_full 'Dalton transactions (Cambridge, England : 2003)'
_journal_page_first 599
_journal_page_last 611
_journal_paper_doi 10.1039/d0dt01367f
_journal_volume 50
_journal_year 2021
_chemical_formula_moiety 'C19 H23 Cl0.25 I0.75 N P'
_chemical_formula_sum 'C19 H23 Cl0.25 I0.75 N P'
_chemical_formula_weight 400.39
_space_group_crystal_system monoclinic
_space_group_IT_number 14
_space_group_name_Hall '-P 2ybc'
_space_group_name_H-M_alt 'P 1 21/c 1'
_atom_sites_solution_hydrogens geom
_atom_sites_solution_primary direct
_audit_block_doi 10.5517/ccdc.csd.cc250y05
_audit_creation_date 2019-10-01
_audit_creation_method
;
Olex2 1.2
(compiled 2018.05.29 svn.r3508 for OlexSys, GUI svn.r5506)
;
_audit_update_record
;
2020-12-19 deposited with the CCDC.	2021-01-05 downloaded from the CCDC.
;
_cell_angle_alpha 90
_cell_angle_beta 101.724(3)
_cell_angle_gamma 90
_cell_formula_units_Z 4
_cell_length_a 9.4221(5)
_cell_length_b 9.8317(8)
_cell_length_c 20.1049(12)
_cell_measurement_reflns_used 1719
_cell_measurement_temperature 100(2)
_cell_measurement_theta_max 28.25
_cell_measurement_theta_min 2.93
_cell_volume 1823.6(2)
_computing_cell_refinement 'SAINT v8.38A (Bruker, 2017)'
_computing_data_collection 'APEX3 v2017.3-0 (Bruker, 2017)'
_computing_data_reduction 'SAINT v8.38A (Bruker, 2017)'
_computing_molecular_graphics 'Olex2 (Dolomanov et al., 2009)'
_computing_publication_material 'Olex2 (Dolomanov et al., 2009)'
_computing_structure_refinement 'XL (Sheldrick, 2008)'
_computing_structure_solution 'ShelXS (Sheldrick, 2008)'
_diffrn_ambient_temperature 100.0
_diffrn_detector_area_resol_mean 8.258
_diffrn_detector_type 'CCD Area Detector'
_diffrn_measured_fraction_theta_full 1.000
_diffrn_measured_fraction_theta_max 0.998
_diffrn_measurement_device 'Kappa Four-Circle Diffractometer'
_diffrn_measurement_device_type 'Bruker APEX-II CCD'
_diffrn_measurement_method '\f and \w scans'
_diffrn_radiation_type MoK\a
_diffrn_radiation_wavelength 0.71073
_diffrn_reflns_av_R_equivalents 0.0331
_diffrn_reflns_av_unetI/netI 0.0313
_diffrn_reflns_Laue_measured_fraction_full 1.000
_diffrn_reflns_Laue_measured_fraction_max 0.998
_diffrn_reflns_limit_h_max 12
_diffrn_reflns_limit_h_min -11
_diffrn_reflns_limit_k_max 11
_diffrn_reflns_limit_k_min -13
_diffrn_reflns_limit_l_max 26
_diffrn_reflns_limit_l_min -26
_diffrn_reflns_number 16478
_diffrn_reflns_point_group_measured_fraction_full 1.000
_diffrn_reflns_point_group_measured_fraction_max 0.998
_diffrn_reflns_theta_full 25.242
_diffrn_reflns_theta_max 28.345
_diffrn_reflns_theta_min 2.069
_diffrn_standards_number 0
_exptl_absorpt_coefficient_mu 1.454
_exptl_absorpt_correction_T_max 0.7457
_exptl_absorpt_correction_T_min 0.6760
_exptl_absorpt_correction_type multi-scan
_exptl_absorpt_process_details
;
SADABS-2016/2 (Bruker,2016/2) was used for absorption correction.
wR2(int) was 0.0759 before and 0.0429 after correction.
The Ratio of minimum to maximum transmission is 0.9065.
The \l/2 correction factor is Not present.
;
_exptl_crystal_colour yellow
_exptl_crystal_colour_primary yellow
_exptl_crystal_density_diffrn 1.458
_exptl_crystal_description block
_exptl_crystal_F_000 812
_exptl_crystal_size_max 0.25
_exptl_crystal_size_mid 0.24
_exptl_crystal_size_min 0.22
_refine_diff_density_max 0.737
_refine_diff_density_min -0.371
_refine_diff_density_rms 0.076
_refine_ls_extinction_method none
_refine_ls_goodness_of_fit_ref 1.154
_refine_ls_hydrogen_treatment constr
_refine_ls_matrix_type full
_refine_ls_number_parameters 207
_refine_ls_number_reflns 4539
_refine_ls_number_restraints 0
_refine_ls_restrained_S_all 1.154
_refine_ls_R_factor_all 0.0344
_refine_ls_R_factor_gt 0.0282
_refine_ls_shift/su_max 0.001
_refine_ls_shift/su_mean 0.000
_refine_ls_structure_factor_coef Fsqd
_refine_ls_weighting_details 'w=1/[\s^2^(Fo^2^)+(0.0147P)^2^+1.6457P] where P=(Fo^2^+2Fc^2^)/3'
_refine_ls_weighting_scheme calc
_refine_ls_wR_factor_gt 0.0616
_refine_ls_wR_factor_ref 0.0635
_reflns_Friedel_coverage 0.000
_reflns_number_gt 4004
_reflns_number_total 4539
_reflns_threshold_expression 'I > 2\s(I)'
_cod_data_source_file d0dt01367f3.cif
_cod_data_source_block cain83_0m_a
_cod_depositor_comments 'Adding full bibliography for 7706316--7706321.cif.'
_cod_database_code 7706318
_shelx_shelxl_version_number 2016/6
_shelx_space_group_comment
;
The symmetry employed for this shelxl refinement is uniquely defined
by the following loop, which should always be used as a source of
symmetry information in preference to the above space-group names.
They are only intended as comments.
;
_shelx_estimated_absorpt_t_max 0.740
_shelx_estimated_absorpt_t_min 0.713
_olex2_refinement_description
;
1. Fixed Uiso
 At 1.2 times of:
  All C(H) groups, All C(H,H) groups
 At 1.5 times of:
  All C(H,H,H) groups
2. Uiso/Uaniso restraints and constraints
Uanis(I1) = Uanis(Cl1)
3. Others
 Sof(Cl1)=1-FVAR(1)
 Sof(I1)=FVAR(1)
4.a Ternary CH refined with riding coordinates:
 C14(H14), C17(H17)
4.b Secondary CH2 refined with riding coordinates:
 C7(H7A,H7B)
4.c Aromatic/amide H refined with riding coordinates:
 C2(H2), C3(H3), C4(H4), C5(H5), C10(H10), C11(H11), C12(H12)
4.d Idealised Me refined as rotating group:
 C15(H15A,H15B,H15C), C16(H16A,H16B,H16C), C18(H18A,H18B,H18C), C19(H19A,H19B,
 H19C)
;
_olex2_submission_special_instructions 'No special instructions were received'

loop_
_space_group_symop_operation_xyz
'x, y, z'
'-x, y+1/2, -z+1/2'
'-x, -y, -z'
'x, -y-1/2, z-1/2'

loop_
_atom_site_label
_atom_site_type_symbol
_atom_site_fract_x
_atom_site_fract_y
_atom_site_fract_z
_atom_site_U_iso_or_equiv
_atom_site_adp_type
_atom_site_occupancy
_atom_site_site_symmetry_order
_atom_site_calc_flag
_atom_site_refinement_flags_posn
_atom_site_refinement_flags_adp
_atom_site_refinement_flags_occupancy
_atom_site_disorder_assembly
_atom_site_disorder_group
I1 I 0.77243(5) 0.39402(4) 0.50057(2) 0.02007(8) Uani 0.749(2) 1 d . . P A 1
Cl1 Cl 0.7701(7) 0.4151(5) 0.4899(3) 0.02007(8) Uani 0.251(2) 1 d . . P A 2
P1 P 0.63697(6) 0.54129(6) 0.40054(3) 0.01728(14) Uani 1 1 d . . . . .
N1 N 0.74682(19) 0.56643(17) 0.34640(8) 0.0147(4) Uani 1 1 d . . . . .
C1 C 0.6860(2) 0.7061(2) 0.43854(10) 0.0171(4) Uani 1 1 d . . . . .
C2 C 0.6252(3) 0.7727(2) 0.48750(11) 0.0230(5) Uani 1 1 d . . . . .
H2 H 0.552279 0.730202 0.506688 0.028 Uiso 1 1 calc R . . . .
C3 C 0.6743(3) 0.9030(2) 0.50740(12) 0.0267(5) Uani 1 1 d . . . . .
H3 H 0.633296 0.950376 0.540135 0.032 Uiso 1 1 calc R . . . .
C4 C 0.7820(3) 0.9647(2) 0.48019(12) 0.0268(5) Uani 1 1 d . . . . .
H4 H 0.813942 1.053648 0.494368 0.032 Uiso 1 1 calc R . . . .
C5 C 0.8436(3) 0.8970(2) 0.43227(11) 0.0224(5) Uani 1 1 d . . . . .
H5 H 0.918714 0.938366 0.414220 0.027 Uiso 1 1 calc R . . . .
C6 C 0.7936(2) 0.7681(2) 0.41124(10) 0.0170(4) Uani 1 1 d . . . . .
C7 C 0.8439(2) 0.6849(2) 0.35780(10) 0.0170(4) Uani 1 1 d . . . . .
H7A H 0.836738 0.738046 0.315420 0.020 Uiso 1 1 calc R . . . .
H7B H 0.945710 0.655820 0.373680 0.020 Uiso 1 1 calc R . . . .
C8 C 0.7474(2) 0.4820(2) 0.28787(10) 0.0149(4) Uani 1 1 d . . . . .
C9 C 0.8603(2) 0.3881(2) 0.28846(10) 0.0172(4) Uani 1 1 d . . . . .
C10 C 0.8576(3) 0.3100(2) 0.23039(12) 0.0231(5) Uani 1 1 d . . . . .
H10 H 0.933986 0.247419 0.229457 0.028 Uiso 1 1 calc R . . . .
C11 C 0.7466(3) 0.3214(2) 0.17422(11) 0.0260(5) Uani 1 1 d . . . . .
H11 H 0.746174 0.266321 0.135378 0.031 Uiso 1 1 calc R . . . .
C12 C 0.6357(3) 0.4135(2) 0.17469(11) 0.0214(5) Uani 1 1 d . . . . .
H12 H 0.558732 0.419937 0.136131 0.026 Uiso 1 1 calc R . . . .
C13 C 0.6347(2) 0.4973(2) 0.23066(10) 0.0158(4) Uani 1 1 d . . . . .
C14 C 0.9810(2) 0.3664(2) 0.34997(11) 0.0203(5) Uani 1 1 d . . . . .
H14 H 0.963673 0.428596 0.386871 0.024 Uiso 1 1 calc R . . . .
C15 C 1.1283(3) 0.4012(3) 0.33411(14) 0.0308(6) Uani 1 1 d . . . . .
H15A H 1.148982 0.339300 0.299056 0.046 Uiso 1 1 calc GR . . . .
H15B H 1.203521 0.391498 0.375370 0.046 Uiso 1 1 calc GR . . . .
H15C H 1.127174 0.495126 0.317696 0.046 Uiso 1 1 calc GR . . . .
C16 C 0.9805(3) 0.2201(2) 0.37580(14) 0.0307(6) Uani 1 1 d . . . . .
H16A H 1.009900 0.158199 0.342841 0.046 Uiso 1 1 calc GR . . . .
H16B H 0.882725 0.196189 0.381577 0.046 Uiso 1 1 calc GR . . . .
H16C H 1.048479 0.212053 0.419515 0.046 Uiso 1 1 calc GR . . . .
C17 C 0.5111(2) 0.5968(2) 0.22799(10) 0.0180(4) Uani 1 1 d . . . . .
H17 H 0.537389 0.660144 0.267486 0.022 Uiso 1 1 calc R . . . .
C18 C 0.3738(3) 0.5195(3) 0.23541(12) 0.0252(5) Uani 1 1 d . . . . .
H18A H 0.348539 0.453607 0.198320 0.038 Uiso 1 1 calc GR . . . .
H18B H 0.293849 0.584002 0.233610 0.038 Uiso 1 1 calc GR . . . .
H18C H 0.391418 0.471512 0.279033 0.038 Uiso 1 1 calc GR . . . .
C19 C 0.4823(3) 0.6822(2) 0.16285(12) 0.0243(5) Uani 1 1 d . . . . .
H19A H 0.572555 0.725993 0.157181 0.037 Uiso 1 1 calc GR . . . .
H19B H 0.409708 0.751989 0.165974 0.037 Uiso 1 1 calc GR . . . .
H19C H 0.446367 0.623234 0.123763 0.037 Uiso 1 1 calc GR . . . .

loop_
_atom_site_aniso_label
_atom_site_aniso_U_11
_atom_site_aniso_U_22
_atom_site_aniso_U_33
_atom_site_aniso_U_23
_atom_site_aniso_U_13
_atom_site_aniso_U_12
I1 0.03044(11) 0.01674(17) 0.01243(16) 0.00397(9) 0.00293(11) -0.00506(12)
Cl1 0.03044(11) 0.01674(17) 0.01243(16) 0.00397(9) 0.00293(11) -0.00506(12)
P1 0.0170(3) 0.0198(3) 0.0160(3) -0.0028(2) 0.0056(2) -0.0044(2)
N1 0.0164(9) 0.0147(8) 0.0133(8) -0.0009(6) 0.0038(7) -0.0016(7)
C1 0.0182(11) 0.0171(10) 0.0144(9) -0.0018(8) -0.0007(8) 0.0011(8)
C2 0.0215(12) 0.0292(12) 0.0173(10) -0.0025(9) 0.0016(9) 0.0051(10)
C3 0.0309(13) 0.0257(12) 0.0205(11) -0.0075(9) -0.0017(9) 0.0106(11)
C4 0.0385(15) 0.0161(11) 0.0206(11) -0.0016(9) -0.0064(10) 0.0038(10)
C5 0.0291(13) 0.0156(10) 0.0194(10) 0.0026(8) -0.0023(9) -0.0007(10)
C6 0.0196(11) 0.0149(10) 0.0143(9) 0.0016(8) -0.0016(8) 0.0015(8)
C7 0.0178(11) 0.0160(10) 0.0174(10) 0.0012(8) 0.0042(8) -0.0017(8)
C8 0.0176(11) 0.0136(9) 0.0142(9) 0.0000(7) 0.0053(8) -0.0017(8)
C9 0.0188(11) 0.0159(10) 0.0179(10) 0.0018(8) 0.0064(8) -0.0011(8)
C10 0.0269(13) 0.0207(11) 0.0240(11) -0.0012(9) 0.0107(10) 0.0067(10)
C11 0.0385(15) 0.0228(12) 0.0186(11) -0.0046(9) 0.0103(10) 0.0048(10)
C12 0.0273(12) 0.0214(11) 0.0150(10) 0.0001(8) 0.0030(8) 0.0000(9)
C13 0.0179(11) 0.0147(9) 0.0155(10) 0.0006(7) 0.0047(8) -0.0002(8)
C14 0.0181(11) 0.0194(11) 0.0237(11) 0.0024(8) 0.0047(9) 0.0024(9)
C15 0.0211(13) 0.0357(14) 0.0368(14) -0.0032(11) 0.0088(10) -0.0001(11)
C16 0.0293(14) 0.0235(12) 0.0360(14) 0.0092(10) -0.0007(11) 0.0032(10)
C17 0.0190(11) 0.0167(10) 0.0166(10) -0.0009(8) -0.0003(8) 0.0017(9)
C18 0.0214(12) 0.0278(12) 0.0259(12) 0.0030(9) 0.0038(9) 0.0009(10)
C19 0.0272(13) 0.0216(11) 0.0224(11) 0.0051(9) 0.0009(9) 0.0027(10)

loop_
_atom_type_symbol
_atom_type_description
_atom_type_scat_dispersion_real
_atom_type_scat_dispersion_imag
_atom_type_scat_source
C C 0.0033 0.0016 'International Tables Vol C Tables 4.2.6.8 and 6.1.1.4'
H H 0.0000 0.0000 'International Tables Vol C Tables 4.2.6.8 and 6.1.1.4'
Cl Cl 0.1484 0.1585 'International Tables Vol C Tables 4.2.6.8 and 6.1.1.4'
I I -0.4742 1.8119 'International Tables Vol C Tables 4.2.6.8 and 6.1.1.4'
N N 0.0061 0.0033 'International Tables Vol C Tables 4.2.6.8 and 6.1.1.4'
P P 0.1023 0.0942 'International Tables Vol C Tables 4.2.6.8 and 6.1.1.4'

loop_
_citation_id
_citation_doi
_citation_year
1 10.1039/D0DT01367F 2020

loop_
_geom_angle_atom_site_label_1
_geom_angle_atom_site_label_2
_geom_angle_atom_site_label_3
_geom_angle
_geom_angle_site_symmetry_1
_geom_angle_site_symmetry_3
_geom_angle_publ_flag
N1 P1 I1 108.43(7) . . ?
N1 P1 Cl1 105.93(17) . . ?
N1 P1 C1 90.23(9) . . ?
C1 P1 I1 97.42(7) . . ?
C1 P1 Cl1 95.74(16) . . ?
C7 N1 P1 117.72(13) . . ?
C8 N1 P1 123.64(14) . . ?
C8 N1 C7 118.59(16) . . ?
C2 C1 P1 127.62(18) . . ?
C6 C1 P1 111.72(15) . . ?
C6 C1 C2 120.6(2) . . ?
C1 C2 H2 120.9 . . ?
C3 C2 C1 118.2(2) . . ?
C3 C2 H2 120.9 . . ?
C2 C3 H3 119.5 . . ?
C4 C3 C2 121.1(2) . . ?
C4 C3 H3 119.5 . . ?
C3 C4 H4 119.8 . . ?
C3 C4 C5 120.4(2) . . ?
C5 C4 H4 119.8 . . ?
C4 C5 H5 120.5 . . ?
C6 C5 C4 119.0(2) . . ?
C6 C5 H5 120.5 . . ?
C1 C6 C7 113.95(18) . . ?
C5 C6 C1 120.7(2) . . ?
C5 C6 C7 125.3(2) . . ?
N1 C7 C6 105.45(16) . . ?
N1 C7 H7A 110.7 . . ?
N1 C7 H7B 110.7 . . ?
C6 C7 H7A 110.7 . . ?
C6 C7 H7B 110.7 . . ?
H7A C7 H7B 108.8 . . ?
C9 C8 N1 119.95(19) . . ?
C13 C8 N1 118.64(18) . . ?
C13 C8 C9 121.39(18) . . ?
C8 C9 C14 122.69(18) . . ?
C10 C9 C8 118.0(2) . . ?
C10 C9 C14 119.28(19) . . ?
C9 C10 H10 119.2 . . ?
C11 C10 C9 121.5(2) . . ?
C11 C10 H10 119.2 . . ?
C10 C11 H11 120.1 . . ?
C10 C11 C12 119.7(2) . . ?
C12 C11 H11 120.1 . . ?
C11 C12 H12 119.3 . . ?
C11 C12 C13 121.3(2) . . ?
C13 C12 H12 119.3 . . ?
C8 C13 C17 123.07(18) . . ?
C12 C13 C8 117.99(19) . . ?
C12 C13 C17 118.9(2) . . ?
C9 C14 H14 108.1 . . ?
C9 C14 C15 111.21(19) . . ?
C9 C14 C16 110.8(2) . . ?
C15 C14 H14 108.1 . . ?
C15 C14 C16 110.3(2) . . ?
C16 C14 H14 108.1 . . ?
C14 C15 H15A 109.5 . . ?
C14 C15 H15B 109.5 . . ?
C14 C15 H15C 109.5 . . ?
H15A C15 H15B 109.5 . . ?
H15A C15 H15C 109.5 . . ?
H15B C15 H15C 109.5 . . ?
C14 C16 H16A 109.5 . . ?
C14 C16 H16B 109.5 . . ?
C14 C16 H16C 109.5 . . ?
H16A C16 H16B 109.5 . . ?
H16A C16 H16C 109.5 . . ?
H16B C16 H16C 109.5 . . ?
C13 C17 H17 108.0 . . ?
C13 C17 C18 109.54(18) . . ?
C13 C17 C19 112.68(17) . . ?
C18 C17 H17 108.0 . . ?
C19 C17 H17 108.0 . . ?
C19 C17 C18 110.41(19) . . ?
C17 C18 H18A 109.5 . . ?
C17 C18 H18B 109.5 . . ?
C17 C18 H18C 109.5 . . ?
H18A C18 H18B 109.5 . . ?
H18A C18 H18C 109.5 . . ?
H18B C18 H18C 109.5 . . ?
C17 C19 H19A 109.5 . . ?
C17 C19 H19B 109.5 . . ?
C17 C19 H19C 109.5 . . ?
H19A C19 H19B 109.5 . . ?
H19A C19 H19C 109.5 . . ?
H19B C19 H19C 109.5 . . ?

loop_
_geom_bond_atom_site_label_1
_geom_bond_atom_site_label_2
_geom_bond_distance
_geom_bond_site_symmetry_2
_geom_bond_publ_flag
I1 P1 2.5937(7) . ?
Cl1 P1 2.329(5) . ?
P1 N1 1.6657(17) . ?
P1 C1 1.811(2) . ?
N1 C7 1.470(3) . ?
N1 C8 1.441(2) . ?
C1 C2 1.398(3) . ?
C1 C6 1.388(3) . ?
C2 H2 0.9500 . ?
C2 C3 1.393(3) . ?
C3 H3 0.9500 . ?
C3 C4 1.387(4) . ?
C4 H4 0.9500 . ?
C4 C5 1.391(3) . ?
C5 H5 0.9500 . ?
C5 C6 1.388(3) . ?
C6 C7 1.501(3) . ?
C7 H7A 0.9900 . ?
C7 H7B 0.9900 . ?
C8 C9 1.407(3) . ?
C8 C13 1.405(3) . ?
C9 C10 1.393(3) . ?
C9 C14 1.515(3) . ?
C10 H10 0.9500 . ?
C10 C11 1.379(3) . ?
C11 H11 0.9500 . ?
C11 C12 1.384(3) . ?
C12 H12 0.9500 . ?
C12 C13 1.396(3) . ?
C13 C17 1.514(3) . ?
C14 H14 1.0000 . ?
C14 C15 1.525(3) . ?
C14 C16 1.530(3) . ?
C15 H15A 0.9800 . ?
C15 H15B 0.9800 . ?
C15 H15C 0.9800 . ?
C16 H16A 0.9800 . ?
C16 H16B 0.9800 . ?
C16 H16C 0.9800 . ?
C17 H17 1.0000 . ?
C17 C18 1.533(3) . ?
C17 C19 1.533(3) . ?
C18 H18A 0.9800 . ?
C18 H18B 0.9800 . ?
C18 H18C 0.9800 . ?
C19 H19A 0.9800 . ?
C19 H19B 0.9800 . ?
C19 H19C 0.9800 . ?
